data_2242968
loop_
_publ_author_name
'McAdam, C. John'
'Hanton, Lyall R.'
'Moratti, Stephen C.'
'Simpson, Jim'
'Wickramasinhage, Ravindra N.'

_publ_section_title
;
 Structure and Hirshfeld surface analysis of the salt
 <i>N</i>,<i>N</i>,<i>N</i>-trimethyl-1-(4-vinylphenyl)methanaminium
 4-vinylbenzenesulfonate
;
_journal_coeditor_code XI2014
_journal_issue 7
_journal_name_full 'Acta Crystallographica Section E'
_journal_page_first 946
_journal_page_last 950
_journal_paper_doi 10.1107/S2056989019007758
_journal_volume 75
_journal_year 2019
_chemical_formula_iupac 'C12 H18 N +, C8 H7 O3 S -'
_chemical_formula_moiety 'C12 H18 N +, C8 H7 O3 S -'
_chemical_formula_sum 'C20 H25 N O3 S'
_chemical_formula_weight 359.47
_chemical_name_systematic
;
<i>N</i>,<i>N</i>,<i>N</i>-Trimethyl-1-(4-vinylphenyl)methanaminium
4-vinylbenzenesulfonate
;
_space_group_crystal_system orthorhombic
_space_group_IT_number 19
_space_group_name_Hall 'P 2ac 2ab'
_space_group_name_H-M_alt 'P 21 21 21'
_symmetry_space_group_name_Hall 'P 2ac 2ab'
_symmetry_space_group_name_H-M 'P 21 21 21'
_atom_sites_solution_hydrogens geom
_audit_creation_method SHELXL-2018/1
_cell_angle_alpha 90
_cell_angle_beta 90
_cell_angle_gamma 90
_cell_formula_units_Z 4
_cell_length_a 8.3344(3)
_cell_length_b 10.5937(4)
_cell_length_c 21.1228(8)
_cell_measurement_reflns_used 2591
_cell_measurement_temperature 100(2)
_cell_measurement_theta_max 72.2550
_cell_measurement_theta_min 4.1940
_cell_volume 1864.98(12)
_computing_cell_refinement
;
CrysAlis PRO (Rigaku OD, 2018)
;
_computing_data_collection
;
CrysAlis PRO (Rigaku OD, 2018)
;
_computing_data_reduction
;
CrysAlis PRO (Rigaku OD, 2018)
;
_computing_molecular_graphics
;
Mercury (Macrae <i>et al.</i>, 2008)
;
_computing_publication_material
;
<i>SHELXL2014</i> (Sheldrick, 2015b), enCIFer (Allen <i>et al.</i>,
2004),
PLATON (Spek, 2009), publCIF (Westrip, 2010) and WinGX
(Farrugia, 2012)
;
_computing_structure_refinement
;
<i>SHELXL2018</i> (Sheldrick, 2015b) and TITAN (Hunter & Simpson,
1999)
;
_computing_structure_solution
;
SHELXT (Sheldrick, 2015a)
;
_diffrn_ambient_temperature 100(2)
_diffrn_detector_area_resol_mean 5.1725
_diffrn_measured_fraction_theta_full 0.997
_diffrn_measured_fraction_theta_max 0.964
_diffrn_measurement_device_type 'Rigaku Oxford Diffraction SuperNova, Dual, Cu at home/near, Atlas'
_diffrn_measurement_method '\w scans'
_diffrn_radiation_type CuK\a
_diffrn_radiation_wavelength 1.54184
_diffrn_reflns_av_R_equivalents 0.0290
_diffrn_reflns_av_unetI/netI 0.0444
_diffrn_reflns_limit_h_max 10
_diffrn_reflns_limit_h_min -6
_diffrn_reflns_limit_k_max 12
_diffrn_reflns_limit_k_min -12
_diffrn_reflns_limit_l_max 24
_diffrn_reflns_limit_l_min -25
_diffrn_reflns_number 4767
_diffrn_reflns_theta_full 67.684
_diffrn_reflns_theta_max 72.820
_diffrn_reflns_theta_min 4.186
_diffrn_source 'micro-focus sealed X-ray tube'
_diffrn_standards_number 0
_exptl_absorpt_coefficient_mu 1.688
_exptl_absorpt_correction_T_max 1.00000
_exptl_absorpt_correction_T_min 0.91056
_exptl_absorpt_correction_type multi-scan
_exptl_absorpt_process_details
;
(CrysAlis PRO; Rigaku OD, 2018)
;
_exptl_crystal_colour colourless
_exptl_crystal_density_diffrn 1.280
_exptl_crystal_density_method 'not measured'
_exptl_crystal_description 'irregular block'
_exptl_crystal_F_000 768
_exptl_crystal_size_max 0.200
_exptl_crystal_size_mid 0.180
_exptl_crystal_size_min 0.080
_refine_diff_density_max 0.368
_refine_diff_density_min -0.292
_refine_ls_abs_structure_details
;
Flack <i>x</i> determined using 870 quotients
[(<i>I</i>^+^)-(<i>I</i>^-^)]/[(<i>I</i>^+^)+(<i>I</i>^-^)]
(Parsons <i>et al.</i>, 2013)
;
_refine_ls_abs_structure_Flack -0.040(19)
_refine_ls_extinction_method none
_refine_ls_goodness_of_fit_ref 1.042
_refine_ls_hydrogen_treatment constr
_refine_ls_matrix_type full
_refine_ls_number_parameters 248
_refine_ls_number_reflns 3103
_refine_ls_number_restraints 10
_refine_ls_restrained_S_all 1.046
_refine_ls_R_factor_all 0.0477
_refine_ls_R_factor_gt 0.0396
_refine_ls_shift/su_max 0.000
_refine_ls_shift/su_mean 0.000
_refine_ls_structure_factor_coef Fsqd
_refine_ls_weighting_details 'w=1/[\s^2^(Fo^2^)+(0.0465P)^2^+0.5842P] where P=(Fo^2^+2Fc^2^)/3'
_refine_ls_weighting_scheme calc
_refine_ls_wR_factor_gt 0.0957
_refine_ls_wR_factor_ref 0.1028
_reflns_number_gt 2784
_reflns_number_total 3103
_reflns_threshold_expression 'I > 2\s(I)'
_cod_data_source_file xi2014sup1.cif
_cod_data_source_block I
_cod_database_code 2242968
_shelx_space_group_comment
;
The symmetry employed for this shelxl refinement is uniquely defined
by the following loop, which should always be used as a source of
symmetry information in preference to the above space-group names.
They are only intended as comments.
;
_shelx_estimated_absorpt_t_min 0.729
_shelx_estimated_absorpt_t_max 0.877

loop_
_space_group_symop_operation_xyz
'x, y, z'
'-x+1/2, -y, z+1/2'
'-x, y+1/2, -z+1/2'
'x+1/2, -y+1/2, -z'

loop_
_atom_site_type_symbol
_atom_site_label
_atom_site_fract_x
_atom_site_fract_y
_atom_site_fract_z
_atom_site_U_iso_or_equiv
_atom_site_adp_type
_atom_site_calc_flag
_atom_site_occupancy
_atom_site_disorder_assembly
_atom_site_disorder_group
O O1 0.7129(3) 0.3773(2) 0.23060(11) 0.0340(6) Uani d 1 . .
O O2 0.9047(3) 0.2234(2) 0.19192(11) 0.0324(6) Uani d 1 . .
O O3 0.6241(3) 0.1666(2) 0.20070(11) 0.0316(6) Uani d 1 . .
S S1 0.73918(10) 0.26835(7) 0.19052(3) 0.0240(2) Uani d 1 . .
C C1 0.7098(4) 0.3210(3) 0.11156(14) 0.0213(7) Uani d 1 . .
C C2 0.8167(4) 0.4059(3) 0.08477(16) 0.0254(7) Uani d 1 . .
H H2 0.901987 0.439140 0.109530 0.030 Uiso calc 1 . .
C C3 0.8000(4) 0.4426(3) 0.02186(16) 0.0267(8) Uani d 1 . .
H H3 0.873464 0.501524 0.004257 0.032 Uiso calc 1 . .
C C4 0.6771(4) 0.3943(3) -0.01563(16) 0.0259(7) Uani d 1 . .
C C41 0.6602(5) 0.4228(3) -0.08413(17) 0.0304(8) Uani d 1 . .
H H41 0.567919 0.390300 -0.104880 0.036 Uiso calc 1 . .
C C42 0.7607(5) 0.4885(3) -0.11868(16) 0.0351(8) Uani d 1 . .
H H42A 0.854786 0.522910 -0.100025 0.042 Uiso calc 1 . .
H H42B 0.739494 0.501740 -0.162365 0.042 Uiso calc 1 . .
C C5 0.5676(4) 0.3129(3) 0.01217(17) 0.0302(8) Uani d 1 . .
H H5 0.480488 0.281673 -0.012223 0.036 Uiso calc 1 . .
C C6 0.5829(4) 0.2760(3) 0.07539(16) 0.0283(8) Uani d 1 . .
H H6 0.506511 0.220260 0.093620 0.034 Uiso calc 1 . .
C C7 0.3486(4) 0.3494(4) 0.39999(17) 0.0282(8) Uani d 1 . .
C C8 0.2924(5) 0.4592(4) 0.4279(2) 0.0391(10) Uani d 1 . .
H H8 0.270082 0.530860 0.402275 0.047 Uiso calc 1 . .
C C9 0.2687(6) 0.4656(5) 0.4924(2) 0.0577(14) Uani d 1 . .
H H9 0.228496 0.541594 0.510296 0.069 Uiso calc 1 . .
C C10 0.3017(5) 0.3649(6) 0.5319(2) 0.0600(15) Uani d 1 . .
C C101 0.2819(10) 0.3361(8) 0.6023(3) 0.038(2) Uani d 0.542(11) A 1
H H101 0.324589 0.260969 0.620146 0.046 Uiso calc 0.542(11) A 1
C C102 0.2045(14) 0.4175(8) 0.6374(4) 0.066(4) Uani d 0.542(11) A 1
H H10A 0.162395 0.492277 0.618983 0.080 Uiso calc 0.542(11) A 1
H H10B 0.190496 0.401869 0.681348 0.080 Uiso calc 0.542(11) A 1
C C103 0.2724(12) 0.4160(9) 0.5973(3) 0.033(2) Uani d 0.458(11) A 2
H H103 0.251488 0.503001 0.604321 0.040 Uiso calc 0.458(11) A 2
C C104 0.2771(11) 0.3345(9) 0.6444(4) 0.038(3) Uani d 0.458(11) A 2
H H10C 0.298320 0.247947 0.636175 0.045 Uiso calc 0.458(11) A 2
H H10D 0.259356 0.362379 0.686556 0.045 Uiso calc 0.458(11) A 2
C C11 0.3597(5) 0.2564(6) 0.5043(2) 0.0538(13) Uani d 1 . .
H H11 0.384283 0.185948 0.530359 0.065 Uiso calc 1 . .
C C12 0.3830(5) 0.2473(4) 0.43947(19) 0.0385(9) Uani d 1 . .
H H12 0.422829 0.171040 0.421795 0.046 Uiso calc 1 . .
C C13 0.3803(4) 0.3451(4) 0.32982(17) 0.0329(8) Uani d 1 . .
H H13A 0.468168 0.284452 0.321549 0.039 Uiso calc 1 . .
H H13B 0.417035 0.429445 0.315753 0.039 Uiso calc 1 . .
C C14 0.2826(5) 0.3111(5) 0.22225(17) 0.0528(13) Uani d 1 . .
H H14A 0.190237 0.290203 0.195519 0.079 Uiso calc 1 . .
H H14B 0.368715 0.249929 0.214829 0.079 Uiso calc 1 . .
H H14C 0.320828 0.396094 0.211787 0.079 Uiso calc 1 . .
C C15 0.0986(4) 0.3955(3) 0.30061(19) 0.0330(8) Uani d 1 . .
H H15A 0.010714 0.374402 0.271685 0.050 Uiso calc 1 . .
H H15B 0.134872 0.481981 0.292401 0.050 Uiso calc 1 . .
H H15C 0.061038 0.388818 0.344442 0.050 Uiso calc 1 . .
N N1 0.2336(4) 0.3069(3) 0.29050(13) 0.0289(7) Uani d 1 . .
C C16 0.1808(5) 0.1749(3) 0.3060(2) 0.0444(10) Uani d 1 . .
H H16A 0.148219 0.170607 0.350491 0.067 Uiso calc 1 . .
H H16B 0.269731 0.116280 0.298539 0.067 Uiso calc 1 . .
H H16C 0.089814 0.151749 0.278940 0.067 Uiso calc 1 . .

loop_
_atom_site_aniso_label
_atom_site_aniso_U_11
_atom_site_aniso_U_22
_atom_site_aniso_U_33
_atom_site_aniso_U_12
_atom_site_aniso_U_13
_atom_site_aniso_U_23
O1 0.0421(16) 0.0313(13) 0.0287(12) 0.0004(12) 0.0005(11) -0.0081(10)
O2 0.0250(12) 0.0454(14) 0.0269(12) 0.0102(11) -0.0034(10) -0.0010(13)
O3 0.0370(14) 0.0303(13) 0.0275(13) -0.0076(12) -0.0008(11) 0.0046(11)
S1 0.0258(4) 0.0259(4) 0.0203(3) 0.0004(4) -0.0009(3) -0.0022(3)
C1 0.0243(17) 0.0198(14) 0.0198(14) 0.0036(14) -0.0016(13) -0.0010(12)
C2 0.0218(16) 0.0237(16) 0.0307(17) -0.0006(15) -0.0001(14) -0.0042(14)
C3 0.0259(18) 0.0232(16) 0.0311(17) -0.0003(15) 0.0064(15) 0.0011(14)
C4 0.0283(18) 0.0244(16) 0.0249(17) 0.0043(15) -0.0011(14) -0.0019(14)
C41 0.035(2) 0.0286(18) 0.0280(18) 0.0035(17) -0.0043(16) 0.0003(15)
C42 0.035(2) 0.0423(19) 0.0275(17) 0.005(2) 0.0014(18) 0.0049(15)
C5 0.0280(18) 0.0302(18) 0.0324(19) -0.0023(16) -0.0100(15) 0.0016(15)
C6 0.0283(18) 0.0257(17) 0.0308(18) -0.0034(16) -0.0057(14) 0.0030(16)
C7 0.0211(17) 0.0344(19) 0.0292(18) -0.0060(16) -0.0032(14) -0.0010(16)
C8 0.034(2) 0.038(2) 0.046(2) 0.0006(18) -0.0138(18) -0.0090(18)
C9 0.034(2) 0.088(4) 0.051(3) 0.008(3) -0.013(2) -0.036(3)
C10 0.031(2) 0.116(5) 0.034(2) -0.018(3) -0.0053(18) -0.012(3)
C101 0.045(5) 0.032(5) 0.038(5) -0.016(4) -0.016(4) 0.009(4)
C102 0.126(11) 0.043(5) 0.030(5) -0.009(6) -0.009(6) 0.005(4)
C103 0.040(5) 0.031(5) 0.028(5) -0.003(5) -0.002(4) -0.001(4)
C104 0.044(6) 0.045(6) 0.023(5) -0.010(5) 0.002(4) 0.002(4)
C11 0.048(3) 0.073(3) 0.040(2) -0.026(3) -0.0168(19) 0.025(2)
C12 0.036(2) 0.033(2) 0.046(2) -0.007(2) -0.0098(17) 0.0038(18)
C13 0.0223(17) 0.042(2) 0.0347(19) -0.0019(17) -0.0027(15) 0.0019(17)
C14 0.039(2) 0.094(4) 0.0250(19) 0.000(3) 0.0010(17) -0.007(2)
C15 0.0293(18) 0.0291(18) 0.041(2) 0.0064(16) -0.0063(17) -0.0055(17)
N1 0.0267(15) 0.0331(15) 0.0271(14) 0.0018(14) -0.0027(13) -0.0027(11)
C16 0.056(2) 0.0216(17) 0.055(3) -0.0022(18) -0.019(2) -0.0020(19)

loop_
_atom_type_symbol
_atom_type_description
_atom_type_scat_dispersion_real
_atom_type_scat_dispersion_imag
_atom_type_scat_source
C C 0.0181 0.0091 'International Tables Vol C Tables 4.2.6.8 and 6.1.1.4'
H H 0.0000 0.0000 'International Tables Vol C Tables 4.2.6.8 and 6.1.1.4'
N N 0.0311 0.0180 'International Tables Vol C Tables 4.2.6.8 and 6.1.1.4'
O O 0.0492 0.0322 'International Tables Vol C Tables 4.2.6.8 and 6.1.1.4'
S S 0.3331 0.5567 'International Tables Vol C Tables 4.2.6.8 and 6.1.1.4'

loop_
_geom_angle_atom_site_label_1
_geom_angle_atom_site_label_2
_geom_angle_atom_site_label_3
_geom_angle
O1 S1 O3 113.77(15)
O1 S1 O2 113.04(15)
O3 S1 O2 112.16(16)
O1 S1 C1 106.15(14)
O3 S1 C1 106.25(15)
O2 S1 C1 104.59(15)
C2 C1 C6 119.2(3)
C2 C1 S1 119.9(2)
C6 C1 S1 120.9(3)
C1 C2 C3 120.4(3)
C1 C2 H2 119.8
C3 C2 H2 119.8
C2 C3 C4 120.9(3)
C2 C3 H3 119.5
C4 C3 H3 119.5
C5 C4 C3 118.2(3)
C5 C4 C41 118.5(3)
C3 C4 C41 123.3(3)
C42 C41 C4 126.1(4)
C42 C41 H41 116.9
C4 C41 H41 116.9
C41 C42 H42A 120.0
C41 C42 H42B 120.0
H42A C42 H42B 120.0
C4 C5 C6 121.3(3)
C4 C5 H5 119.4
C6 C5 H5 119.4
C1 C6 C5 119.9(3)
C1 C6 H6 120.0
C5 C6 H6 120.0
C8 C7 C12 117.8(4)
C8 C7 C13 120.1(4)
C12 C7 C13 121.9(4)
C9 C8 C7 120.6(4)
C9 C8 H8 119.7
C7 C8 H8 119.7
C8 C9 C10 122.0(5)
C8 C9 H9 119.0
C10 C9 H9 119.0
C11 C10 C9 117.4(4)
C11 C10 C103 138.3(6)
C9 C10 C103 104.1(6)
C11 C10 C101 106.5(6)
C9 C10 C101 136.0(6)
C102 C101 C10 118.3(8)
C102 C101 H101 120.8
C10 C101 H101 120.8
C101 C102 H10A 120.0
C101 C102 H10B 120.0
H10A C102 H10B 120.0
C104 C103 C10 116.9(8)
C104 C103 H103 121.5
C10 C103 H103 121.5
C103 C104 H10C 120.0
C103 C104 H10D 120.0
H10C C104 H10D 120.0
C10 C11 C12 121.7(5)
C10 C11 H11 119.1
C12 C11 H11 119.1
C11 C12 C7 120.5(4)
C11 C12 H12 119.8
C7 C12 H12 119.8
C7 C13 N1 113.7(3)
C7 C13 H13A 108.8
N1 C13 H13A 108.8
C7 C13 H13B 108.8
N1 C13 H13B 108.8
H13A C13 H13B 107.7
N1 C14 H14A 109.5
N1 C14 H14B 109.5
H14A C14 H14B 109.5
N1 C14 H14C 109.5
H14A C14 H14C 109.5
H14B C14 H14C 109.5
N1 C15 H15A 109.5
N1 C15 H15B 109.5
H15A C15 H15B 109.5
N1 C15 H15C 109.5
H15A C15 H15C 109.5
H15B C15 H15C 109.5
C15 N1 C16 109.7(3)
C15 N1 C14 109.1(3)
C16 N1 C14 108.5(3)
C15 N1 C13 111.1(3)
C16 N1 C13 111.2(3)
C14 N1 C13 107.2(3)
N1 C16 H16A 109.5
N1 C16 H16B 109.5
H16A C16 H16B 109.5
N1 C16 H16C 109.5
H16A C16 H16C 109.5
H16B C16 H16C 109.5

loop_
_geom_bond_atom_site_label_1
_geom_bond_atom_site_label_2
_geom_bond_distance
O1 S1 1.448(2)
O2 S1 1.460(2)
O3 S1 1.459(2)
S1 C1 1.776(3)
C1 C2 1.387(4)
C1 C6 1.389(5)
C2 C3 1.392(5)
C2 H2 0.9500
C3 C4 1.392(5)
C3 H3 0.9500
C4 C5 1.386(5)
C4 C41 1.485(5)
C41 C42 1.311(5)
C41 H41 0.9500
C42 H42A 0.9500
C42 H42B 0.9500
C5 C6 1.397(4)
C5 H5 0.9500
C6 H6 0.9500
C7 C8 1.386(5)
C7 C12 1.395(5)
C7 C13 1.506(5)
C8 C9 1.380(6)
C8 H8 0.9500
C9 C10 1.382(8)
C9 H9 0.9500
C10 C11 1.376(8)
C10 C103 1.504(7)
C10 C101 1.527(7)
C101 C102 1.307(9)
C101 H101 0.9500
C102 H10A 0.9500
C102 H10B 0.9500
C103 C104 1.317(9)
C103 H103 0.9500
C104 H10C 0.9500
C104 H10D 0.9500
C11 C12 1.387(6)
C11 H11 0.9500
C12 H12 0.9500
C13 N1 1.533(5)
C13 H13A 0.9900
C13 H13B 0.9900
C14 N1 1.499(4)
C14 H14A 0.9800
C14 H14B 0.9800
C14 H14C 0.9800
C15 N1 1.481(4)
C15 H15A 0.9800
C15 H15B 0.9800
C15 H15C 0.9800
N1 C16 1.501(4)
C16 H16A 0.9800
C16 H16B 0.9800
C16 H16C 0.9800

loop_
_geom_hbond_atom_site_label_D
_geom_hbond_atom_site_label_H
_geom_hbond_atom_site_label_A
_geom_hbond_site_symmetry_A
_geom_hbond_distance_DH
_geom_hbond_distance_HA
_geom_hbond_distance_DA
_geom_hbond_angle_DHA
_geom_hbond_publ_flag
C14 H14B O3 . 0.98 2.32 3.264(5) 161 y
C14 H14A O2 1_455 0.98 2.48 3.346(5) 147 y
C15 H15A O1 1_455 0.98 2.63 3.544(4) 155 y
C15 H15A O2 1_455 0.98 2.49 3.348(4) 147 y
C13 H13B O3 3_655 0.99 2.56 3.466(5) 152 y
C15 H15B O2 3_655 0.98 2.60 3.477(4) 149 y
C16 H16B O1 3_645 0.98 2.61 3.365(4) 134 y
C16 H16C O2 1_455 0.98 2.52 3.370(5) 146 y
C41 H41 O2 4_455 0.95 2.58 3.481(4) 157 y
C42 H42B O1 2_664 0.95 2.63 3.494(4) 151 y
C5 H5 Cg1 4_455 0.95 2.93 3.837(4) 161 y

loop_
_geom_torsion_atom_site_label_1
_geom_torsion_atom_site_label_2
_geom_torsion_atom_site_label_3
_geom_torsion_atom_site_label_4
_geom_torsion
O1 S1 C1 C2 67.5(3)
O3 S1 C1 C2 -171.1(2)
O2 S1 C1 C2 -52.3(3)
O1 S1 C1 C6 -114.1(3)
O3 S1 C1 C6 7.3(3)
O2 S1 C1 C6 126.1(3)
C6 C1 C2 C3 -1.9(5)
S1 C1 C2 C3 176.5(3)
C1 C2 C3 C4 -0.7(5)
C2 C3 C4 C5 2.9(5)
C2 C3 C4 C41 -175.4(3)
C5 C4 C41 C42 -173.8(4)
C3 C4 C41 C42 4.5(6)
C3 C4 C5 C6 -2.5(5)
C41 C4 C5 C6 175.9(3)
C2 C1 C6 C5 2.3(5)
S1 C1 C6 C5 -176.2(3)
C4 C5 C6 C1 -0.1(6)
C12 C7 C8 C9 -1.3(6)
C13 C7 C8 C9 -177.6(4)
C7 C8 C9 C10 1.0(7)
C8 C9 C10 C11 -0.1(7)
C8 C9 C10 C103 175.4(6)
C8 C9 C10 C101 -175.7(6)
C11 C10 C101 C102 -169.3(7)
C9 C10 C101 C102 6.6(12)
C11 C10 C103 C104 -13.7(13)
C9 C10 C103 C104 172.3(8)
C9 C10 C11 C12 -0.6(7)
C103 C10 C11 C12 -174.0(7)
C101 C10 C11 C12 176.3(5)
C10 C11 C12 C7 0.2(6)
C8 C7 C12 C11 0.7(5)
C13 C7 C12 C11 176.9(4)
C8 C7 C13 N1 -88.7(4)
C12 C7 C13 N1 95.2(4)
C7 C13 N1 C15 59.1(4)
C7 C13 N1 C16 -63.3(4)
C7 C13 N1 C14 178.2(3)

_cod_database_fobs_code 2242968
